data_7214332
loop_
_publ_author_name
'Danylyuk, Oksana'
'Fedin, Vladimir P.'

_publ_section_title
;
 Unexpected crystallization of the metastable tubular coordination polymer
 of cucurbit[6]uril with magnesium ions which spontaneously transforms
 into a discrete coordination complex
;
_journal_issue 18
_journal_name_full CrystEngComm
_journal_page_first 3699
_journal_paper_doi 10.1039/c3ce42287a
_journal_volume 16
_journal_year 2014
_chemical_formula_sum 'C36 H86 Cl8 Mg4 N24 O37'
_chemical_formula_weight 1828.05
_chemical_name_systematic
;
 ?
;
_space_group_IT_number 2
_symmetry_cell_setting triclinic
_symmetry_space_group_name_Hall '-P 1'
_symmetry_space_group_name_H-M 'P -1'
_atom_sites_solution_hydrogens geom
_atom_sites_solution_primary direct
_atom_sites_solution_secondary difmap
_audit_creation_method SHELXL-97
_cell_angle_alpha 110.5750(10)
_cell_angle_beta 102.1850(10)
_cell_angle_gamma 98.7109(10)
_cell_formula_units_Z 1
_cell_length_a 12.4536(2)
_cell_length_b 12.4913(2)
_cell_length_c 13.0575(2)
_cell_measurement_reflns_used 7993
_cell_measurement_temperature 100(2)
_cell_measurement_theta_max 28.70
_cell_measurement_theta_min 2.55
_cell_volume 1801.45(5)
_computing_cell_refinement 'Denzo and Scalepak (Otwinowski & Minor, 1997)'
_computing_data_collection 'Collect data collection software (Nonius B.V., 1998)'
_computing_data_reduction 'Denzo and Scalepak (Otwinowski & Minor, 1997)'
_computing_structure_refinement 'SHELXL-97 (Sheldrick, 2008)'
_computing_structure_solution 'SHELXS-97 (Sheldrick, 1990)'
_diffrn_ambient_temperature 100(2)
_diffrn_detector_area_resol_mean 8.3
_diffrn_measured_fraction_theta_full 0.991
_diffrn_measured_fraction_theta_max 0.991
_diffrn_measurement_device_type KappaApexII
_diffrn_measurement_method '\w scans'
_diffrn_radiation_monochromator graphite
_diffrn_radiation_source 'fine-focus sealed tube'
_diffrn_radiation_type MoK\a
_diffrn_radiation_wavelength 0.71073
_diffrn_reflns_av_R_equivalents 0.0285
_diffrn_reflns_av_sigmaI/netI 0.0360
_diffrn_reflns_limit_h_max 16
_diffrn_reflns_limit_h_min -16
_diffrn_reflns_limit_k_max 16
_diffrn_reflns_limit_k_min -16
_diffrn_reflns_limit_l_max 17
_diffrn_reflns_limit_l_min -17
_diffrn_reflns_number 29941
_diffrn_reflns_theta_full 28.71
_diffrn_reflns_theta_max 28.71
_diffrn_reflns_theta_min 2.56
_exptl_absorpt_coefficient_mu 0.456
_exptl_absorpt_correction_T_max 0.9143
_exptl_absorpt_correction_T_min 0.7714
_exptl_absorpt_correction_type multi-scan
_exptl_absorpt_process_details 'DENZO and SCALEPACK (Otwinowski & Minor 1997)'
_exptl_crystal_colour colourless
_exptl_crystal_density_diffrn 1.676
_exptl_crystal_density_method 'not measured'
_exptl_crystal_description prism
_exptl_crystal_F_000 940
_exptl_crystal_size_max 0.60
_exptl_crystal_size_mid 0.50
_exptl_crystal_size_min 0.20
_refine_diff_density_max 0.701
_refine_diff_density_min -0.604
_refine_diff_density_rms 0.081
_refine_ls_extinction_method none
_refine_ls_goodness_of_fit_ref 1.050
_refine_ls_hydrogen_treatment mixed
_refine_ls_matrix_type full
_refine_ls_number_parameters 605
_refine_ls_number_reflns 9239
_refine_ls_number_restraints 1
_refine_ls_restrained_S_all 1.050
_refine_ls_R_factor_all 0.0516
_refine_ls_R_factor_gt 0.0435
_refine_ls_shift/su_max 0.011
_refine_ls_shift/su_mean 0.000
_refine_ls_structure_factor_coef Fsqd
_refine_ls_weighting_details 'calc w=1/[\s^2^(Fo^2^)+(0.0280P)^2^+3.4259P] where P=(Fo^2^+2Fc^2^)/3'
_refine_ls_weighting_scheme calc
_refine_ls_wR_factor_gt 0.0958
_refine_ls_wR_factor_ref 0.1026
_reflns_number_gt 8083
_reflns_number_total 9239
_reflns_threshold_expression >2\s(I)
_cod_data_source_file c3ce42287a.txt
_cod_data_source_block q6_mg
_cod_original_sg_symbol_H-M P-1
_cod_database_code 7214332

loop_
_symmetry_equiv_pos_as_xyz
'x, y, z'
'-x, -y, -z'

loop_
_atom_site_label
_atom_site_type_symbol
_atom_site_fract_x
_atom_site_fract_y
_atom_site_fract_z
_atom_site_U_iso_or_equiv
_atom_site_adp_type
_atom_site_occupancy
_atom_site_symmetry_multiplicity
_atom_site_calc_flag
_atom_site_refinement_flags
_atom_site_disorder_assembly
_atom_site_disorder_group
Mg1 Mg 0.74305(6) 0.41041(6) 0.19977(6) 0.01051(13) Uani 1 1 d . . .
O1 O 0.89442(12) 0.16078(13) 0.03632(12) 0.0139(3) Uani 1 1 d . . .
O6 O 1.22650(12) 0.86552(13) 0.23665(12) 0.0142(3) Uani 1 1 d . A .
O3 O 0.79218(12) 0.58726(12) 0.23607(12) 0.0114(3) Uani 1 1 d . . .
O5 O 1.34191(13) 0.64963(13) 0.27279(13) 0.0160(3) Uani 1 1 d . . .
O2 O 0.89728(12) 0.39895(12) 0.28511(12) 0.0137(3) Uani 1 1 d . . .
N5 N 0.96613(13) 0.70566(14) 0.35859(13) 0.0091(3) Uani 1 1 d . . .
C13 C 1.27763(16) 0.34763(16) 0.04808(16) 0.0107(3) Uani 1 1 d . . .
O4 O 1.33857(13) 0.43211(13) 0.04527(12) 0.0163(3) Uani 1 1 d . . .
N12 N 1.04234(14) 0.87432(14) 0.23300(14) 0.0096(3) Uani 1 1 d . . .
C5 C 0.86776(16) 0.67942(16) 0.27490(16) 0.0098(3) Uani 1 1 d . . .
N4 N 1.04558(14) 0.55880(14) 0.40734(13) 0.0095(3) Uani 1 1 d . . .
N1 N 1.03851(14) 0.12200(14) -0.04739(13) 0.0100(3) Uani 1 1 d . . .
C17 C 1.14506(16) 0.85595(16) 0.27513(16) 0.0106(3) Uani 1 1 d . . .
N3 N 1.08413(14) 0.39105(14) 0.31090(14) 0.0100(3) Uani 1 1 d . . .
N9 N 1.26783(14) 0.49320(14) 0.31189(14) 0.0106(3) Uani 1 1 d . . .
N7 N 1.20622(14) 0.25278(14) -0.04592(13) 0.0096(3) Uani 1 1 d . . .
N6 N 0.86518(13) 0.77067(14) 0.24229(13) 0.0089(3) Uani 1 1 d . . .
N2 N 1.08310(14) 0.22906(14) 0.13887(14) 0.0110(3) Uani 1 1 d . . .
N10 N 1.21314(14) 0.65975(14) 0.37826(14) 0.0102(3) Uani 1 1 d . . .
C1 C 0.99536(17) 0.17040(16) 0.04136(16) 0.0104(3) Uani 1 1 d . . .
C14 C 1.33121(16) 0.41367(16) 0.25794(16) 0.0106(3) Uani 1 1 d . . .
H14A H 1.4010 0.4607 0.2547 0.013 Uiso 1 1 calc R . .
H14B H 1.3544 0.3701 0.3057 0.013 Uiso 1 1 calc R . .
N11 N 1.14237(14) 0.82639(14) 0.36540(13) 0.0099(3) Uani 1 1 d . . .
N8 N 1.26938(14) 0.32979(14) 0.14418(14) 0.0107(3) Uani 1 1 d . . .
C7 C 1.19294(16) 0.21921(16) 0.11831(16) 0.0097(3) Uani 1 1 d . . .
H7 H 1.2294 0.1712 0.1557 0.012 Uiso 1 1 calc R . .
C11 C 0.96680(16) 0.86554(16) 0.30248(15) 0.0088(3) Uani 1 1 d . . .
H11 H 0.9493 0.9427 0.3411 0.011 Uiso 1 1 calc R . .
C2 C 1.06456(17) 0.26452(16) 0.25058(16) 0.0106(3) Uani 1 1 d . . .
H2A H 1.1153 0.2349 0.2976 0.013 Uiso 1 1 calc R . .
H2B H 0.9855 0.2266 0.2419 0.013 Uiso 1 1 calc R . .
C4 C 0.97867(17) 0.64431(16) 0.43446(16) 0.0106(3) Uani 1 1 d . . .
H4A H 1.0147 0.7030 0.5137 0.013 Uiso 1 1 calc R . .
H4B H 0.9025 0.6035 0.4310 0.013 Uiso 1 1 calc R . .
C6 C 1.16122(16) 0.15854(16) -0.01412(16) 0.0095(3) Uani 1 1 d . . .
H6 H 1.1956 0.0899 -0.0399 0.011 Uiso 1 1 calc R . .
C10 C 1.03396(16) 0.82368(16) 0.38956(16) 0.0099(3) Uani 1 1 d . . .
H10 H 1.0421 0.8765 0.4702 0.012 Uiso 1 1 calc R . .
C12 C 1.22831(16) 0.22717(17) -0.15602(15) 0.0097(3) Uani 1 1 d . . .
H12A H 1.2968 0.2858 -0.1465 0.012 Uiso 1 1 calc R . .
H12B H 1.2444 0.1483 -0.1828 0.012 Uiso 1 1 calc R . .
C8 C 1.19585(16) 0.46939(16) 0.37844(15) 0.0093(3) Uani 1 1 d . . .
H8 H 1.2349 0.4423 0.4365 0.011 Uiso 1 1 calc R . .
C18 C 1.03036(17) 0.94391(16) 0.16446(16) 0.0106(3) Uani 1 1 d . . .
H18A H 0.9965 1.0088 0.2010 0.013 Uiso 1 1 calc R . .
H18B H 1.1067 0.9800 0.1643 0.013 Uiso 1 1 calc R . .
C16 C 1.23185(16) 0.78723(16) 0.42273(17) 0.0120(4) Uani 1 1 d . . .
H16A H 1.3049 0.8217 0.4145 0.014 Uiso 1 1 calc R . .
H16B H 1.2376 0.8172 0.5052 0.014 Uiso 1 1 calc R . .
C3 C 0.99943(16) 0.44556(16) 0.32893(16) 0.0100(3) Uani 1 1 d . . .
C9 C 1.16793(16) 0.59000(16) 0.43507(16) 0.0097(3) Uani 1 1 d . . .
H9 H 1.2043 0.6268 0.5194 0.012 Uiso 1 1 calc R . .
C15 C 1.28032(17) 0.60539(17) 0.31597(16) 0.0121(4) Uani 1 1 d . . .
Cl4 Cl 0.16196(4) 0.14578(4) 0.45376(4) 0.01440(10) Uani 1 1 d . . .
O4W O 0.59534(13) 0.41018(14) 0.09620(13) 0.0170(3) Uani 1 1 d . . .
H1W4 H 0.535(3) 0.357(3) 0.070(3) 0.025 Uiso 1 1 d . . .
H2W4 H 0.579(3) 0.472(3) 0.098(2) 0.025 Uiso 1 1 d . . .
O3W O 0.68854(13) 0.46287(14) 0.34404(13) 0.0143(3) Uani 1 1 d . . .
H1W3 H 0.648(2) 0.414(3) 0.358(2) 0.022 Uiso 1 1 d . . .
H2W3 H 0.662(2) 0.524(3) 0.355(2) 0.022 Uiso 1 1 d . . .
O2W O 0.68299(14) 0.23843(14) 0.17196(15) 0.0193(3) Uani 1 1 d . . .
H1W2 H 0.614(3) 0.200(3) 0.135(3) 0.029 Uiso 1 1 d . . .
H2W2 H 0.718(3) 0.202(3) 0.196(3) 0.029 Uiso 1 1 d . . .
O1W O 0.80033(15) 0.35792(15) 0.05348(14) 0.0208(3) Uani 1 1 d . . .
H1W1 H 0.836(3) 0.304(3) 0.054(3) 0.031 Uiso 1 1 d . . .
H2W1 H 0.739(3) 0.327(3) -0.008(3) 0.031 Uiso 1 1 d . . .
Cl1 Cl 0.81442(4) 0.10097(4) 0.29363(4) 0.01434(10) Uani 1 1 d . . .
Cl3 Cl 0.54261(4) 0.31501(5) 0.43445(5) 0.02092(11) Uani 1 1 d . . .
Cl2 Cl 0.43591(4) 0.14845(5) 0.01092(5) 0.02075(11) Uani 1 1 d . . .
Mg2 Mg 1.38410(6) 0.94908(7) 0.24205(6) 0.01808(16) Uani 1 1 d . . .
O5W O 1.31363(15) 0.97753(17) 0.10033(18) 0.0301(4) Uani 1 1 d . A .
H1W5 H 1.352(3) 1.018(3) 0.071(3) 0.045 Uiso 1 1 d . . .
H2W5 H 1.257(3) 0.935(3) 0.051(3) 0.045 Uiso 1 1 d . . .
O11W O 0.60865(15) 0.65971(14) 0.39348(14) 0.0185(3) Uani 1 1 d . . .
H111 H 0.666(3) 0.712(3) 0.431(3) 0.028 Uiso 1 1 d . . .
H112 H 0.566(3) 0.659(3) 0.433(3) 0.028 Uiso 1 1 d . . .
O10W O 0.52262(14) 0.62517(15) 0.16016(14) 0.0198(3) Uani 1 1 d . . .
H101 H 0.462(3) 0.575(3) 0.140(3) 0.030 Uiso 1 1 d . . .
H102 H 0.543(3) 0.641(3) 0.228(3) 0.030 Uiso 1 1 d . . .
O12W O 0.68225(15) 0.92327(16) 0.37402(16) 0.0245(4) Uani 1 1 d . . .
H121 H 0.721(3) 0.972(3) 0.355(3) 0.037 Uiso 1 1 d . . .
H122 H 0.732(3) 0.912(3) 0.423(3) 0.037 Uiso 1 1 d . . .
O7W O 1.4728(3) 0.8858(4) 0.3682(3) 0.0132(8) Uani 0.503(6) 1 d P A 1
H1W7 H 1.543(5) 0.919(5) 0.384(5) 0.020 Uiso 0.503(6) 1 d P A 1
H2W7 H 1.450(5) 0.832(6) 0.358(5) 0.020 Uiso 0.503(6) 1 d P A 1
O6W O 1.3672(3) 1.0829(3) 0.3717(4) 0.0221(10) Uani 0.503(6) 1 d P A 1
H1W6 H 1.301(6) 1.107(6) 0.372(6) 0.033 Uiso 0.503(6) 1 d P A 1
H2W6 H 1.400(6) 1.155(6) 0.372(6) 0.033 Uiso 0.503(6) 1 d P A 1
O8W O 1.4148(5) 0.7971(5) 0.1265(5) 0.0173(10) Uani 0.503(6) 1 d P A 1
H1W8 H 1.449(5) 0.754(5) 0.151(5) 0.026 Uiso 0.503(6) 1 d P A 1
H2W8 H 1.445(6) 0.819(6) 0.095(6) 0.026 Uiso 0.503(6) 1 d P A 1
O9W O 1.5364(5) 1.0530(5) 0.2622(5) 0.0177(10) Uani 0.503(6) 1 d PD A 1
H1W9 H 1.593(6) 1.050(6) 0.247(6) 0.027 Uiso 0.503(6) 1 d P A 1
H2W9 H 1.553(5) 1.1238(18) 0.290(5) 0.027 Uiso 0.503(6) 1 d PD A 1
O7W1 O 1.4729(3) 0.9572(4) 0.3901(3) 0.0161(9) Uani 0.497(6) 1 d P A 2
O6W1 O 1.3430(3) 1.1133(3) 0.3205(3) 0.0198(9) Uani 0.497(6) 1 d P A 2
O9W1 O 1.5330(5) 1.0268(6) 0.2154(6) 0.0270(12) Uani 0.497(6) 1 d P A 2
O8W1 O 1.3914(5) 0.7856(5) 0.1532(5) 0.0208(10) Uani 0.497(6) 1 d P A 2
O13W O 1.0277(13) 0.5377(13) 0.1086(12) 0.131(6) Uiso 0.371(10) 1 d P B 1
O13A O 0.949(2) 0.562(2) 0.065(2) 0.063(9) Uiso 0.129(10) 1 d P B 2

loop_
_atom_site_aniso_label
_atom_site_aniso_U_11
_atom_site_aniso_U_22
_atom_site_aniso_U_33
_atom_site_aniso_U_23
_atom_site_aniso_U_13
_atom_site_aniso_U_12
Mg1 0.0091(3) 0.0098(3) 0.0124(3) 0.0049(2) 0.0022(2) 0.0017(2)
O1 0.0097(7) 0.0168(7) 0.0144(7) 0.0050(5) 0.0041(5) 0.0029(5)
O6 0.0086(6) 0.0197(7) 0.0129(7) 0.0048(5) 0.0043(5) 0.0018(5)
O3 0.0088(6) 0.0095(6) 0.0144(7) 0.0050(5) 0.0016(5) -0.0004(5)
O5 0.0150(7) 0.0152(7) 0.0223(8) 0.0099(6) 0.0100(6) 0.0040(6)
O2 0.0097(7) 0.0115(6) 0.0183(7) 0.0062(5) 0.0012(5) 0.0010(5)
N5 0.0077(7) 0.0082(7) 0.0102(7) 0.0039(6) 0.0012(6) 0.0000(6)
C13 0.0105(9) 0.0111(8) 0.0110(8) 0.0044(7) 0.0037(7) 0.0039(7)
O4 0.0187(8) 0.0130(7) 0.0135(7) 0.0037(5) 0.0047(6) -0.0030(6)
N12 0.0079(7) 0.0106(7) 0.0111(7) 0.0047(6) 0.0037(6) 0.0021(6)
C5 0.0102(9) 0.0101(8) 0.0093(8) 0.0031(7) 0.0039(7) 0.0033(7)
N4 0.0084(7) 0.0096(7) 0.0101(7) 0.0034(6) 0.0031(6) 0.0021(6)
N1 0.0099(8) 0.0105(7) 0.0081(7) 0.0028(6) 0.0024(6) 0.0007(6)
C17 0.0116(9) 0.0080(8) 0.0098(8) 0.0011(6) 0.0034(7) 0.0011(7)
N3 0.0092(7) 0.0081(7) 0.0116(7) 0.0027(6) 0.0027(6) 0.0019(6)
N9 0.0114(8) 0.0088(7) 0.0124(7) 0.0036(6) 0.0058(6) 0.0022(6)
N7 0.0119(8) 0.0080(7) 0.0091(7) 0.0033(6) 0.0043(6) 0.0011(6)
N6 0.0069(7) 0.0095(7) 0.0095(7) 0.0046(6) 0.0008(6) 0.0004(6)
N2 0.0101(8) 0.0130(7) 0.0092(7) 0.0031(6) 0.0040(6) 0.0022(6)
N10 0.0096(7) 0.0078(7) 0.0134(7) 0.0042(6) 0.0040(6) 0.0015(6)
C1 0.0135(9) 0.0088(8) 0.0108(8) 0.0051(7) 0.0052(7) 0.0026(7)
C14 0.0082(8) 0.0110(8) 0.0099(8) 0.0018(7) 0.0017(7) 0.0020(7)
N11 0.0087(7) 0.0106(7) 0.0105(7) 0.0040(6) 0.0029(6) 0.0028(6)
N8 0.0120(8) 0.0095(7) 0.0097(7) 0.0031(6) 0.0042(6) -0.0001(6)
C7 0.0090(8) 0.0093(8) 0.0112(8) 0.0045(7) 0.0030(7) 0.0025(7)
C11 0.0087(8) 0.0088(8) 0.0088(8) 0.0029(6) 0.0037(7) 0.0016(6)
C2 0.0142(9) 0.0092(8) 0.0088(8) 0.0043(7) 0.0042(7) 0.0014(7)
C4 0.0124(9) 0.0117(8) 0.0109(8) 0.0063(7) 0.0056(7) 0.0047(7)
C6 0.0093(8) 0.0088(8) 0.0112(8) 0.0048(7) 0.0030(7) 0.0023(6)
C10 0.0107(9) 0.0096(8) 0.0105(8) 0.0042(7) 0.0042(7) 0.0031(7)
C12 0.0087(8) 0.0127(8) 0.0088(8) 0.0047(7) 0.0030(7) 0.0034(7)
C8 0.0097(9) 0.0095(8) 0.0077(8) 0.0032(6) 0.0012(7) 0.0020(7)
C18 0.0130(9) 0.0081(8) 0.0097(8) 0.0038(7) 0.0026(7) 0.0006(7)
C16 0.0096(9) 0.0094(8) 0.0151(9) 0.0042(7) 0.0006(7) 0.0028(7)
C3 0.0106(9) 0.0109(8) 0.0097(8) 0.0060(7) 0.0026(7) 0.0022(7)
C9 0.0083(8) 0.0119(8) 0.0095(8) 0.0046(7) 0.0024(7) 0.0035(7)
C15 0.0109(9) 0.0122(9) 0.0114(8) 0.0036(7) 0.0014(7) 0.0026(7)
Cl4 0.0126(2) 0.0163(2) 0.0138(2) 0.00531(17) 0.00343(17) 0.00450(17)
O4W 0.0126(7) 0.0117(7) 0.0211(8) 0.0044(6) -0.0018(6) 0.0017(6)
O3W 0.0149(7) 0.0143(7) 0.0168(7) 0.0084(6) 0.0067(6) 0.0038(6)
O2W 0.0126(8) 0.0130(7) 0.0285(9) 0.0103(6) -0.0036(6) 0.0007(6)
O1W 0.0211(8) 0.0245(8) 0.0195(8) 0.0087(6) 0.0073(7) 0.0117(7)
Cl1 0.0148(2) 0.0141(2) 0.0161(2) 0.00783(17) 0.00494(17) 0.00443(17)
Cl3 0.0150(2) 0.0281(3) 0.0201(2) 0.0142(2) 0.00333(19) -0.0022(2)
Cl2 0.0107(2) 0.0209(2) 0.0312(3) 0.0137(2) 0.0028(2) 0.00176(18)
Mg2 0.0103(3) 0.0215(4) 0.0143(3) -0.0017(3) 0.0053(3) -0.0001(3)
O5W 0.0124(8) 0.0299(9) 0.0527(12) 0.0313(9) -0.0015(8) -0.0032(7)
O11W 0.0162(8) 0.0160(7) 0.0183(8) 0.0015(6) 0.0061(6) 0.0005(6)
O10W 0.0170(8) 0.0211(8) 0.0172(8) 0.0072(6) 0.0034(6) -0.0034(6)
O12W 0.0211(9) 0.0322(9) 0.0297(9) 0.0210(8) 0.0109(7) 0.0074(7)
O7W 0.0129(15) 0.013(2) 0.0137(14) 0.0070(14) 0.0034(11) -0.0002(12)
O6W 0.0186(17) 0.0122(16) 0.031(2) 0.0011(14) 0.0129(15) -0.0001(13)
O8W 0.023(2) 0.022(2) 0.021(2) 0.0140(16) 0.0181(16) 0.0143(17)
O9W 0.0093(18) 0.024(2) 0.021(2) 0.007(2) 0.009(2) 0.0045(15)
O7W1 0.0147(16) 0.017(2) 0.0137(14) 0.0045(13) 0.0018(11) 0.0039(12)
O6W1 0.0171(17) 0.0118(15) 0.0251(19) 0.0012(14) 0.0067(14) 0.0019(12)
O9W1 0.014(2) 0.034(3) 0.034(3) 0.022(3) 0.001(2) -0.0026(19)
O8W1 0.017(2) 0.020(2) 0.022(3) 0.0034(17) 0.0058(17) 0.0082(17)

loop_
_atom_type_symbol
_atom_type_description
_atom_type_scat_dispersion_real
_atom_type_scat_dispersion_imag
_atom_type_scat_source
C C 0.0033 0.0016 'International Tables Vol C Tables 4.2.6.8 and 6.1.1.4'
H H 0.0000 0.0000 'International Tables Vol C Tables 4.2.6.8 and 6.1.1.4'
O O 0.0106 0.0060 'International Tables Vol C Tables 4.2.6.8 and 6.1.1.4'
N N 0.0061 0.0033 'International Tables Vol C Tables 4.2.6.8 and 6.1.1.4'
Mg Mg 0.0486 0.0363 'International Tables Vol C Tables 4.2.6.8 and 6.1.1.4'
Cl Cl 0.1484 0.1585 'International Tables Vol C Tables 4.2.6.8 and 6.1.1.4'

loop_
_geom_angle_atom_site_label_1
_geom_angle_atom_site_label_2
_geom_angle_atom_site_label_3
_geom_angle
_geom_angle_site_symmetry_1
_geom_angle_site_symmetry_3
O2W Mg1 O4W 91.40(7) . .
O2W Mg1 O3 174.50(7) . .
O4W Mg1 O3 86.55(6) . .
O2W Mg1 O2 86.98(6) . .
O4W Mg1 O2 172.52(7) . .
O3 Mg1 O2 95.69(6) . .
O2W Mg1 O3W 89.72(7) . .
O4W Mg1 O3W 93.65(7) . .
O3 Mg1 O3W 85.33(6) . .
O2 Mg1 O3W 93.64(6) . .
O2W Mg1 O1W 90.62(7) . .
O4W Mg1 O1W 86.81(7) . .
O3 Mg1 O1W 94.36(7) . .
O2 Mg1 O1W 85.91(7) . .
O3W Mg1 O1W 179.43(8) . .
C17 O6 Mg2 153.29(14) . .
C5 O3 Mg1 149.81(13) . .
C3 O2 Mg1 146.85(13) . .
C5 N5 C4 121.91(16) . .
C5 N5 C10 111.67(15) . .
C4 N5 C10 122.44(15) . .
O4 C13 N8 126.19(18) . .
O4 C13 N7 125.34(18) . .
N8 C13 N7 108.46(16) . .
C17 N12 C18 121.47(16) . .
C17 N12 C11 111.57(15) . .
C18 N12 C11 121.56(15) . .
O3 C5 N6 125.32(18) . .
O3 C5 N5 125.30(17) . .
N6 C5 N5 109.37(16) . .
C3 N4 C4 122.35(16) . .
C3 N4 C9 112.11(15) . .
C4 N4 C9 123.61(15) . .
C1 N1 C18 123.78(16) . 2_765
C1 N1 C6 112.17(15) . .
C18 N1 C6 123.47(15) 2_765 .
O6 C17 N11 126.01(18) . .
O6 C17 N12 124.74(18) . .
N11 C17 N12 109.24(16) . .
C3 N3 C2 123.12(16) . .
C3 N3 C8 112.10(15) . .
C2 N3 C8 123.62(15) . .
C15 N9 C8 112.48(16) . .
C15 N9 C14 122.86(16) . .
C8 N9 C14 124.26(15) . .
C13 N7 C6 111.13(15) . .
C13 N7 C12 118.94(16) . .
C6 N7 C12 121.18(15) . .
C5 N6 C11 112.36(15) . .
C5 N6 C12 123.85(16) . 2_765
C11 N6 C12 123.80(15) . 2_765
C1 N2 C2 121.50(16) . .
C1 N2 C7 112.03(15) . .
C2 N2 C7 124.09(16) . .
C15 N10 C16 120.21(16) . .
C15 N10 C9 111.43(15) . .
C16 N10 C9 122.29(16) . .
O1 C1 N2 124.95(18) . .
O1 C1 N1 126.30(18) . .
N2 C1 N1 108.72(16) . .
N8 C14 N9 113.91(16) . .
N8 C14 H14A 108.8 . .
N9 C14 H14A 108.8 . .
N8 C14 H14B 108.8 . .
N9 C14 H14B 108.8 . .
H14A C14 H14B 107.7 . .
C17 N11 C10 112.31(15) . .
C17 N11 C16 124.33(16) . .
C10 N11 C16 122.94(15) . .
C13 N8 C7 112.55(15) . .
C13 N8 C14 123.02(16) . .
C7 N8 C14 124.43(15) . .
N8 C7 N2 114.57(15) . .
N8 C7 C6 103.19(14) . .
N2 C7 C6 102.62(14) . .
N8 C7 H7 111.9 . .
N2 C7 H7 111.9 . .
C6 C7 H7 111.9 . .
N6 C11 N12 113.84(15) . .
N6 C11 C10 103.13(14) . .
N12 C11 C10 103.23(15) . .
N6 C11 H11 112.0 . .
N12 C11 H11 112.0 . .
C10 C11 H11 112.0 . .
N2 C2 N3 114.23(15) . .
N2 C2 H2A 108.7 . .
N3 C2 H2A 108.7 . .
N2 C2 H2B 108.7 . .
N3 C2 H2B 108.7 . .
H2A C2 H2B 107.6 . .
N4 C4 N5 113.47(15) . .
N4 C4 H4A 108.9 . .
N5 C4 H4A 108.9 . .
N4 C4 H4B 108.9 . .
N5 C4 H4B 108.9 . .
H4A C4 H4B 107.7 . .
N1 C6 N7 114.43(15) . .
N1 C6 C7 103.09(14) . .
N7 C6 C7 103.13(14) . .
N1 C6 H6 111.8 . .
N7 C6 H6 111.8 . .
C7 C6 H6 111.8 . .
N11 C10 N5 114.03(15) . .
N11 C10 C11 103.25(14) . .
N5 C10 C11 103.14(14) . .
N11 C10 H10 111.9 . .
N5 C10 H10 111.9 . .
C11 C10 H10 111.9 . .
N6 C12 N7 113.24(15) 2_765 .
N6 C12 H12A 108.9 2_765 .
N7 C12 H12A 108.9 . .
N6 C12 H12B 108.9 2_765 .
N7 C12 H12B 108.9 . .
H12A C12 H12B 107.7 . .
N9 C8 N3 114.45(15) . .
N9 C8 C9 103.30(14) . .
N3 C8 C9 102.78(15) . .
N9 C8 H8 111.9 . .
N3 C8 H8 111.9 . .
C9 C8 H8 111.9 . .
N1 C18 N12 114.51(15) 2_765 .
N1 C18 H18A 108.6 2_765 .
N12 C18 H18A 108.6 . .
N1 C18 H18B 108.6 2_765 .
N12 C18 H18B 108.6 . .
H18A C18 H18B 107.6 . .
N10 C16 N11 113.13(15) . .
N10 C16 H16A 109.0 . .
N11 C16 H16A 109.0 . .
N10 C16 H16B 109.0 . .
N11 C16 H16B 109.0 . .
H16A C16 H16B 107.8 . .
O2 C3 N3 125.45(18) . .
O2 C3 N4 125.55(18) . .
N3 C3 N4 108.94(16) . .
N4 C9 N10 114.80(15) . .
N4 C9 C8 103.00(15) . .
N10 C9 C8 103.04(14) . .
N4 C9 H9 111.8 . .
N10 C9 H9 111.8 . .
C8 C9 H9 111.8 . .
O5 C15 N9 125.40(19) . .
O5 C15 N10 126.13(18) . .
N9 C15 N10 108.47(16) . .
Mg1 O4W H1W4 126(2) . .
Mg1 O4W H2W4 121(2) . .
H1W4 O4W H2W4 108(3) . .
Mg1 O3W H1W3 120(2) . .
Mg1 O3W H2W3 114.1(19) . .
H1W3 O3W H2W3 109(3) . .
Mg1 O2W H1W2 123(2) . .
Mg1 O2W H2W2 124(2) . .
H1W2 O2W H2W2 113(3) . .
Mg1 O1W H1W1 110(2) . .
Mg1 O1W H2W1 107(2) . .
H1W1 O1W H2W1 109(3) . .
O7W1 Mg2 O8W1 95.0(2) . .
O7W1 Mg2 O6W 68.71(16) . .
O8W1 Mg2 O6W 157.8(2) . .
O7W1 Mg2 O9W 79.02(18) . .
O8W1 Mg2 O9W 104.8(2) . .
O6W Mg2 O9W 87.39(17) . .
O7W1 Mg2 O5W 167.35(14) . .
O8W1 Mg2 O5W 94.20(19) . .
O6W Mg2 O5W 104.40(16) . .
O9W Mg2 O5W 90.27(17) . .
O7W1 Mg2 O6 99.65(11) . .
O8W1 Mg2 O6 83.17(18) . .
O6W Mg2 O6 84.77(11) . .
O9W Mg2 O6 171.97(15) . .
O5W Mg2 O6 90.01(7) . .
O7W1 Mg2 O9W1 90.49(18) . .
O8W1 Mg2 O9W1 93.3(2) . .
O6W Mg2 O9W1 101.6(2) . .
O9W Mg2 O9W1 15.69(14) . .
O5W Mg2 O9W1 80.36(16) . .
O6 Mg2 O9W1 169.50(17) . .
O7W1 Mg2 O8W 101.54(19) . .
O8W1 Mg2 O8W 14.74(14) . .
O6W Mg2 O8W 170.02(19) . .
O9W Mg2 O8W 92.91(19) . .
O5W Mg2 O8W 85.57(15) . .
O6 Mg2 O8W 95.11(16) . .
O9W1 Mg2 O8W 80.1(2) . .
O7W1 Mg2 O6W1 92.36(15) . .
O8W1 Mg2 O6W1 169.21(19) . .
O6W Mg2 O6W1 24.85(14) . .
O9W Mg2 O6W1 84.29(17) . .
O5W Mg2 O6W1 79.76(14) . .
O6 Mg2 O6W1 87.87(11) . .
O9W1 Mg2 O6W1 94.5(2) . .
O8W Mg2 O6W1 165.04(17) . .
O7W1 Mg2 O7W 21.85(12) . .
O8W1 Mg2 O7W 73.55(19) . .
O6W Mg2 O7W 88.56(16) . .
O9W Mg2 O7W 88.55(18) . .
O5W Mg2 O7W 166.93(12) . .
O6 Mg2 O7W 92.97(10) . .
O9W1 Mg2 O7W 95.52(18) . .
O8W Mg2 O7W 81.48(17) . .
O6W1 Mg2 O7W 113.05(14) . .
O7W1 Mg2 H2W8 108.1(16) . .
O8W1 Mg2 H2W8 31.4(16) . .
O6W Mg2 H2W8 166.8(16) . .
O9W Mg2 H2W8 79.4(16) . .
O5W Mg2 H2W8 76.1(16) . .
O6 Mg2 H2W8 108.5(16) . .
O9W1 Mg2 H2W8 65.3(16) . .
O8W Mg2 H2W8 16.7(16) . .
O6W1 Mg2 H2W8 150.6(16) . .
O7W Mg2 H2W8 90.9(16) . .
Mg2 O5W H1W5 124(2) . .
Mg2 O5W H2W5 125(3) . .
H1W5 O5W H2W5 108(3) . .
H111 O11W H112 109(3) . .
H101 O10W H102 101(3) . .
H121 O12W H122 104(3) . .
Mg2 O7W H1W7 105(4) . .
Mg2 O7W H2W7 113(5) . .
H1W7 O7W H2W7 128(7) . .
Mg2 O6W H1W6 124(4) . .
Mg2 O6W H2W6 111(4) . .
H1W6 O6W H2W6 88(6) . .
Mg2 O8W H1W8 120(4) . .
Mg2 O8W H2W8 104(5) . .
H1W8 O8W H2W8 110(7) . .
Mg2 O9W H1W9 142(5) . .
Mg2 O9W H2W9 125(4) . .
H1W9 O9W H2W9 93(6) . .
Mg2 O7W1 H1W7 113(3) . .
Mg2 O7W1 H2W7 96(2) . .
H1W7 O7W1 H2W7 63(4) . .
Mg2 O6W1 H1W6 110(4) . .
Mg2 O6W1 H2W6 105(5) . .
H1W6 O6W1 H2W6 92(6) . .
Mg2 O9W1 H1W9 136(5) . .
Mg2 O9W1 H2W9 99(3) . .
H1W9 O9W1 H2W9 67(6) . .
Mg2 O8W1 H1W8 130(4) . .
Mg2 O8W1 H2W8 92(3) . .
H1W8 O8W1 H2W8 71(5) . .

loop_
_geom_bond_atom_site_label_1
_geom_bond_atom_site_label_2
_geom_bond_distance
_geom_bond_site_symmetry_2
Mg1 O2W 2.0388(17) .
Mg1 O4W 2.0392(16) .
Mg1 O3 2.0520(15) .
Mg1 O2 2.0600(15) .
Mg1 O3W 2.0606(16) .
Mg1 O1W 2.1033(17) .
O1 C1 1.230(2) .
O6 C17 1.231(2) .
O6 Mg2 2.0533(16) .
O3 C5 1.236(2) .
O5 C15 1.219(2) .
O2 C3 1.232(2) .
N5 C5 1.365(2) .
N5 C4 1.448(2) .
N5 C10 1.453(2) .
C13 O4 1.220(2) .
C13 N8 1.371(2) .
C13 N7 1.378(2) .
N12 C17 1.368(2) .
N12 C18 1.452(2) .
N12 C11 1.456(2) .
C5 N6 1.352(2) .
N4 C3 1.366(2) .
N4 C4 1.445(2) .
N4 C9 1.447(2) .
N1 C1 1.366(2) .
N1 C18 1.449(2) 2_765
N1 C6 1.450(2) .
C17 N11 1.359(2) .
N3 C3 1.357(2) .
N3 C2 1.451(2) .
N3 C8 1.461(2) .
N9 C15 1.367(2) .
N9 C8 1.441(2) .
N9 C14 1.445(2) .
N7 C6 1.454(2) .
N7 C12 1.454(2) .
N6 C11 1.447(2) .
N6 C12 1.450(2) 2_765
N2 C1 1.366(2) .
N2 C2 1.448(2) .
N2 C7 1.463(2) .
N10 C15 1.376(2) .
N10 C16 1.452(2) .
N10 C9 1.452(2) .
C14 N8 1.441(2) .
C14 H14A 0.9900 .
C14 H14B 0.9900 .
N11 C10 1.448(2) .
N11 C16 1.453(2) .
N8 C7 1.437(2) .
C7 C6 1.556(3) .
C7 H7 1.0000 .
C11 C10 1.554(3) .
C11 H11 1.0000 .
C2 H2A 0.9900 .
C2 H2B 0.9900 .
C4 H4A 0.9900 .
C4 H4B 0.9900 .
C6 H6 1.0000 .
C10 H10 1.0000 .
C12 N6 1.450(2) 2_765
C12 H12A 0.9900 .
C12 H12B 0.9900 .
C8 C9 1.556(3) .
C8 H8 1.0000 .
C18 N1 1.449(2) 2_765
C18 H18A 0.9900 .
C18 H18B 0.9900 .
C16 H16A 0.9900 .
C16 H16B 0.9900 .
C9 H9 1.0000 .
O4W H1W4 0.84(3) .
O4W H2W4 0.82(3) .
O3W H1W3 0.83(3) .
O3W H2W3 0.86(3) .
O2W H1W2 0.86(3) .
O2W H2W2 0.77(3) .
O1W H1W1 0.86(3) .
O1W H2W1 0.90(3) .
Mg2 O7W1 1.974(3) .
Mg2 O8W1 1.990(5) .
Mg2 O6W 1.993(3) .
Mg2 O9W 2.038(6) .
Mg2 O5W 2.047(2) .
Mg2 O9W1 2.113(6) .
Mg2 O8W 2.116(5) .
Mg2 O6W1 2.140(3) .
Mg2 O7W 2.229(3) .
Mg2 H2W8 2.39(7) .
O5W H1W5 0.87(4) .
O5W H2W5 0.80(4) .
O11W H111 0.81(3) .
O11W H112 0.81(3) .
O10W H101 0.83(3) .
O10W H102 0.81(3) .
O12W H121 0.86(4) .
O12W H122 0.86(4) .
O7W H1W7 0.86(6) .
O7W H2W7 0.64(6) .
O6W H1W6 0.92(7) .
O6W H2W6 0.92(7) .
O8W H1W8 0.84(7) .
O8W H2W8 0.71(7) .
O9W H1W9 0.77(7) .
O9W H2W9 0.80(2) .
O7W1 H1W7 1.06(6) .
O7W1 H2W7 1.43(6) .
O6W1 H1W6 0.95(7) .
O6W1 H2W6 0.81(7) .
O9W1 H1W9 0.73(7) .
O9W1 H2W9 1.21(3) .
O8W1 H1W8 0.87(7) .
O8W1 H2W8 1.25(7) .

loop_
_geom_hbond_atom_site_label_D
_geom_hbond_atom_site_label_H
_geom_hbond_atom_site_label_A
_geom_hbond_distance_DH
_geom_hbond_distance_HA
_geom_hbond_distance_DA
_geom_hbond_angle_DHA
_geom_hbond_site_symmetry_A
O4W H1W4 Cl2 0.84(3) 2.48(3) 3.2268(17) 149(3) .
O4W H2W4 O10W 0.82(3) 2.09(3) 2.865(2) 156(3) .
O3W H1W3 Cl3 0.83(3) 2.27(3) 3.0870(16) 167(3) .
O3W H2W3 O11W 0.86(3) 1.85(3) 2.711(2) 175(3) .
O2W H1W2 Cl2 0.86(3) 2.30(3) 3.1166(17) 160(3) .
O2W H2W2 Cl1 0.77(3) 2.37(3) 3.1339(17) 172(3) .
O1W H1W1 O1 0.86(3) 1.99(3) 2.843(2) 170(3) .
O1W H2W1 O8W1 0.90(3) 2.08(3) 2.964(6) 165(3) 2_765
O1W H2W1 O8W 0.90(3) 2.15(3) 3.003(6) 158(3) 2_765
O5W H1W5 Cl2 0.87(4) 2.26(4) 3.1237(18) 170(3) 1_665
O5W H2W5 O1 0.80(4) 1.94(4) 2.722(2) 166(4) 2_765
O11W H111 Cl4 0.81(3) 2.37(3) 3.1826(17) 175(3) 2_666
O11W H112 Cl3 0.81(3) 2.38(3) 3.1880(18) 172(3) 2_666
O10W H101 O4 0.83(3) 1.98(3) 2.766(2) 159(3) 1_455
O10W H102 O11W 0.81(3) 2.06(3) 2.859(2) 171(3) .
O12W H121 Cl1 0.86(4) 2.31(4) 3.1620(18) 177(3) 1_565
O12W H122 Cl4 0.86(4) 2.25(4) 3.0973(19) 170(3) 2_666
O7W H1W7 O12W 0.86(6) 1.76(6) 2.559(4) 155(5) 1_655
O7W H2W7 O5 0.64(6) 2.22(6) 2.831(4) 161(7) .
O6W H1W6 Cl4 0.92(7) 2.24(7) 3.077(3) 150(6) 1_665
O6W H2W6 Cl3 0.92(7) 2.24(7) 3.083(3) 152(6) 1_665
O8W H1W8 O10W 0.84(7) 2.00(7) 2.811(5) 163(6) 1_655
O8W H2W8 Cl2 0.71(7) 2.31(7) 3.003(5) 166(7) 2_765
O9W H1W9 Cl1 0.77(7) 2.62(7) 3.334(5) 154(7) 1_665
O9W H2W9 Cl3 0.80(2) 2.51(4) 3.233(5) 150(6) 1_665

loop_
_geom_torsion_atom_site_label_1
_geom_torsion_atom_site_label_2
_geom_torsion_atom_site_label_3
_geom_torsion_atom_site_label_4
_geom_torsion
_geom_torsion_site_symmetry_1
_geom_torsion_site_symmetry_4
O2W Mg1 O3 C5 127.7(7) . .
O4W Mg1 O3 C5 -164.1(3) . .
O2 Mg1 O3 C5 8.8(3) . .
O3W Mg1 O3 C5 102.0(3) . .
O1W Mg1 O3 C5 -77.6(3) . .
O2W Mg1 O2 C3 169.0(3) . .
O4W Mg1 O2 C3 91.3(6) . .
O3 Mg1 O2 C3 -15.9(3) . .
O3W Mg1 O2 C3 -101.5(3) . .
O1W Mg1 O2 C3 78.1(3) . .
Mg1 O3 C5 N6 152.94(19) . .
Mg1 O3 C5 N5 -28.1(4) . .
C4 N5 C5 O3 -18.6(3) . .
C10 N5 C5 O3 -176.61(18) . .
C4 N5 C5 N6 160.53(16) . .
C10 N5 C5 N6 2.5(2) . .
Mg2 O6 C17 N11 -72.7(4) . .
Mg2 O6 C17 N12 107.0(3) . .
C18 N12 C17 O6 -20.9(3) . .
C11 N12 C17 O6 -175.35(18) . .
C18 N12 C17 N11 158.78(16) . .
C11 N12 C17 N11 4.4(2) . .
O4 C13 N7 C6 169.88(19) . .
N8 C13 N7 C6 -9.3(2) . .
O4 C13 N7 C12 21.9(3) . .
N8 C13 N7 C12 -157.32(16) . .
O3 C5 N6 C11 -179.33(18) . .
N5 C5 N6 C11 1.5(2) . .
O3 C5 N6 C12 0.1(3) . 2_765
N5 C5 N6 C12 -179.01(16) . 2_765
C2 N2 C1 O1 13.6(3) . .
C7 N2 C1 O1 176.76(17) . .
C2 N2 C1 N1 -164.54(16) . .
C7 N2 C1 N1 -1.4(2) . .
C18 N1 C1 O1 3.7(3) 2_765 .
C6 N1 C1 O1 175.21(18) . .
C18 N1 C1 N2 -178.24(16) 2_765 .
C6 N1 C1 N2 -6.7(2) . .
C15 N9 C14 N8 -99.0(2) . .
C8 N9 C14 N8 88.8(2) . .
O6 C17 N11 C10 179.53(18) . .
N12 C17 N11 C10 -0.2(2) . .
O6 C17 N11 C16 -7.8(3) . .
N12 C17 N11 C16 172.45(16) . .
O4 C13 N8 C7 -177.79(19) . .
N7 C13 N8 C7 1.4(2) . .
O4 C13 N8 C14 2.2(3) . .
N7 C13 N8 C14 -178.61(16) . .
N9 C14 N8 C13 95.2(2) . .
N9 C14 N8 C7 -84.9(2) . .
C13 N8 C7 N2 -104.47(19) . .
C14 N8 C7 N2 75.5(2) . .
C13 N8 C7 C6 6.3(2) . .
C14 N8 C7 C6 -173.73(16) . .
C1 N2 C7 N8 119.02(17) . .
C2 N2 C7 N8 -78.3(2) . .
C1 N2 C7 C6 7.96(19) . .
C2 N2 C7 C6 170.60(16) . .
C5 N6 C11 N12 106.57(18) . .
C12 N6 C11 N12 -72.9(2) 2_765 .
C5 N6 C11 C10 -4.5(2) . .
C12 N6 C11 C10 176.02(16) 2_765 .
C17 N12 C11 N6 -117.38(17) . .
C18 N12 C11 N6 88.3(2) . .
C17 N12 C11 C10 -6.34(19) . .
C18 N12 C11 C10 -160.71(16) . .
C1 N2 C2 N3 -111.2(2) . .
C7 N2 C2 N3 87.8(2) . .
C3 N3 C2 N2 109.2(2) . .
C8 N3 C2 N2 -84.1(2) . .
C3 N4 C4 N5 -86.1(2) . .
C9 N4 C4 N5 76.8(2) . .
C5 N5 C4 N4 104.2(2) . .
C10 N5 C4 N4 -100.2(2) . .
C1 N1 C6 N7 -100.02(18) . .
C18 N1 C6 N7 71.6(2) 2_765 .
C1 N1 C6 C7 11.19(19) . .
C18 N1 C6 C7 -177.22(15) 2_765 .
C13 N7 C6 N1 123.82(17) . .
C12 N7 C6 N1 -89.0(2) . .
C13 N7 C6 C7 12.6(2) . .
C12 N7 C6 C7 159.80(16) . .
N8 C7 C6 N1 -130.28(15) . .
N2 C7 C6 N1 -10.93(17) . .
N8 C7 C6 N7 -10.92(18) . .
N2 C7 C6 N7 108.43(15) . .
C17 N11 C10 N5 107.51(18) . .
C16 N11 C10 N5 -65.2(2) . .
C17 N11 C10 C11 -3.63(19) . .
C16 N11 C10 C11 -176.40(16) . .
C5 N5 C10 N11 -116.29(17) . .
C4 N5 C10 N11 85.8(2) . .
C5 N5 C10 C11 -5.08(19) . .
C4 N5 C10 C11 -162.97(16) . .
N6 C11 C10 N11 124.50(15) . .
N12 C11 C10 N11 5.74(17) . .
N6 C11 C10 N5 5.51(18) . .
N12 C11 C10 N5 -113.26(15) . .
C13 N7 C12 N6 -121.06(18) . 2_765
C6 N7 C12 N6 94.2(2) . 2_765
C15 N9 C8 N3 107.42(18) . .
C14 N9 C8 N3 -79.7(2) . .
C15 N9 C8 C9 -3.5(2) . .
C14 N9 C8 C9 169.38(16) . .
C3 N3 C8 N9 -116.76(17) . .
C2 N3 C8 N9 75.2(2) . .
C3 N3 C8 C9 -5.52(19) . .
C2 N3 C8 C9 -173.55(16) . .
C17 N12 C18 N1 114.67(19) . 2_765
C11 N12 C18 N1 -93.5(2) . 2_765
C15 N10 C16 N11 109.7(2) . .
C9 N10 C16 N11 -100.1(2) . .
C17 N11 C16 N10 -93.5(2) . .
C10 N11 C16 N10 78.4(2) . .
Mg1 O2 C3 N3 -131.6(2) . .
Mg1 O2 C3 N4 51.5(3) . .
C2 N3 C3 O2 -10.0(3) . .
C8 N3 C3 O2 -178.06(17) . .
C2 N3 C3 N4 167.34(16) . .
C8 N3 C3 N4 -0.8(2) . .
C4 N4 C3 O2 -10.5(3) . .
C9 N4 C3 O2 -175.18(17) . .
C4 N4 C3 N3 172.20(16) . .
C9 N4 C3 N3 7.5(2) . .
C3 N4 C9 N10 100.72(18) . .
C4 N4 C9 N10 -63.7(2) . .
C3 N4 C9 C8 -10.48(19) . .
C4 N4 C9 C8 -174.94(16) . .
C15 N10 C9 N4 -122.88(17) . .
C16 N10 C9 N4 84.6(2) . .
C15 N10 C9 C8 -11.71(19) . .
C16 N10 C9 C8 -164.26(16) . .
N9 C8 C9 N4 128.48(15) . .
N3 C8 C9 N4 9.15(17) . .
N9 C8 C9 N10 8.79(18) . .
N3 C8 C9 N10 -110.54(15) . .
C8 N9 C15 O5 175.42(19) . .
C14 N9 C15 O5 2.4(3) . .
C8 N9 C15 N10 -3.7(2) . .
C14 N9 C15 N10 -176.69(16) . .
C16 N10 C15 O5 -15.8(3) . .
C9 N10 C15 O5 -169.02(19) . .
C16 N10 C15 N9 163.27(16) . .
C9 N10 C15 N9 10.1(2) . .
C17 O6 Mg2 O7W1 56.4(3) . .
C17 O6 Mg2 O8W1 150.3(4) . .
C17 O6 Mg2 O6W -11.0(3) . .
C17 O6 Mg2 O9W -23.4(13) . .
C17 O6 Mg2 O5W -115.4(3) . .
C17 O6 Mg2 O9W1 -138.8(11) . .
C17 O6 Mg2 O8W 159.0(3) . .
C17 O6 Mg2 O6W1 -35.7(3) . .
C17 O6 Mg2 O7W 77.3(3) . .
